data_4346012
loop_
_publ_author_name
'Ruibiao Fu'
'Xihe Huang'
'Shengmin Hu'
'Shengchang Xiang'
'Xintao Wu'

_publ_section_title
;
 Rational Design of New Bright Luminescent Zinc Diphosphonates with
 12-Member Ring Channels
;
_journal_name_full 'Inorganic Chemistry'
_journal_page_first 5254
_journal_page_last 5256
_journal_paper_doi 10.1021/ic060608u
_journal_volume 45
_journal_year 2006
_chemical_formula_sum 'C11 H28 N2 O12 P4 Zn2'
_chemical_formula_weight 634.97
_space_group_IT_number 14
_space_group_name_Hall '-P 2ybc'
_space_group_name_H-M_alt 'P 1 21/c 1'
_symmetry_cell_setting monoclinic
_symmetry_space_group_name_H-M 'P 1 21/c 1'
_atom_sites_solution_hydrogens geom
_atom_sites_solution_primary direct
_atom_sites_solution_secondary difmap
_cell_angle_alpha 90.00
_cell_angle_beta 98.523(8)
_cell_angle_gamma 90.00
_cell_formula_units_Z 2
_cell_length_a 8.854(4)
_cell_length_b 13.474(5)
_cell_length_c 9.815(4)
_cell_measurement_reflns_used 3312
_cell_measurement_temperature 130.15
_cell_measurement_theta_max 27.4835
_cell_measurement_theta_min 3.0222
_cell_volume 1158.0(8)
_computing_cell_refinement 'Bruker XSCANS'
_computing_data_collection 'Bruker XSCANS'
_computing_data_reduction 'Bruker SHELXTL'
_computing_molecular_graphics 'Bruker SHELXTL'
_computing_publication_material 'Bruker SHELXTL'
_computing_structure_refinement 'SHELXL-97 (Sheldrick, 1997)'
_computing_structure_solution 'SHELXS-97 (Sheldrick, 1990)'
_diffrn_ambient_temperature 130.15
_diffrn_measured_fraction_theta_full 0.998
_diffrn_measured_fraction_theta_max 0.998
_diffrn_measurement_device_type 'Bruker P4'
_diffrn_measurement_method '\w scans'
_diffrn_radiation_monochromator graphite
_diffrn_radiation_source 'Rotating Anode'
_diffrn_radiation_type MoK\a
_diffrn_radiation_wavelength 0.71073
_diffrn_reflns_av_R_equivalents 0.0229
_diffrn_reflns_av_sigmaI/netI 0.0229
_diffrn_reflns_limit_h_max 11
_diffrn_reflns_limit_h_min -11
_diffrn_reflns_limit_k_max 16
_diffrn_reflns_limit_k_min -17
_diffrn_reflns_limit_l_max 8
_diffrn_reflns_limit_l_min -12
_diffrn_reflns_number 8757
_diffrn_reflns_theta_full 27.50
_diffrn_reflns_theta_max 27.50
_diffrn_reflns_theta_min 3.02
_exptl_absorpt_coefficient_mu 2.406
_exptl_absorpt_correction_T_max 1.0000
_exptl_absorpt_correction_T_min 0.6646
_exptl_absorpt_correction_type multi-scan
_exptl_crystal_colour colorless
_exptl_crystal_density_diffrn 1.821
_exptl_crystal_density_method 'not measured'
_exptl_crystal_description prism
_exptl_crystal_F_000 648
_exptl_crystal_size_max 0.4500
_exptl_crystal_size_mid 0.2000
_exptl_crystal_size_min 0.1000
_refine_diff_density_max 0.412
_refine_diff_density_min -0.451
_refine_diff_density_rms 0.073
_refine_ls_extinction_method none
_refine_ls_goodness_of_fit_ref 1.121
_refine_ls_matrix_type full
_refine_ls_number_parameters 145
_refine_ls_number_reflns 2658
_refine_ls_number_restraints 0
_refine_ls_restrained_S_all 1.121
_refine_ls_R_factor_all 0.0274
_refine_ls_R_factor_gt 0.0244
_refine_ls_shift/su_max 0.001
_refine_ls_shift/su_mean 0.000
_refine_ls_structure_factor_coef Fsqd
_refine_ls_weighting_details 'calc w=1/[\s^2^(Fo^2^)+(0.0229P)^2^+1.1400P] where P=(Fo^2^+2Fc^2^)/3'
_refine_ls_weighting_scheme calc
_refine_ls_wR_factor_gt 0.0580
_refine_ls_wR_factor_ref 0.0594
_reflns_number_gt 2478
_reflns_number_total 2658
_reflns_threshold_expression >2sigma(I)
_cod_data_source_file ic060608urom20060410_101638.cif
_cod_data_source_block 1
_cod_depositor_comments
;
The following automatic conversions were performed:

data item '_exptl_absorpt_correction_type' value 'Multi-scan' was
changed to 'multi-scan' in accordance with the built-in table derived
from the CIF Core dictionary named 'cif_core.dic' version 2.4.5 last
updated on 2014-11-21.

data item '_symmetry_cell_setting' value 'Monoclinic' was changed to
'monoclinic' in accordance with the built-in table derived from the
CIF Core dictionary named 'cif_core.dic' version 2.4.5 last updated
on 2014-11-21.

Automatic conversion script
Id: cif_fix_values 6909 2019-04-08 15:41:33Z antanas 
;
_cod_original_cell_volume 1158.1(8)
_cod_original_sg_symbol_H-M P2(1)/c
_cod_database_code 4346012

loop_
_symmetry_equiv_pos_as_xyz
'x, y, z'
'-x, y+1/2, -z+1/2'
'-x, -y, -z'
'x, -y-1/2, z-1/2'

loop_
_atom_site_label
_atom_site_type_symbol
_atom_site_fract_x
_atom_site_fract_y
_atom_site_fract_z
_atom_site_U_iso_or_equiv
_atom_site_adp_type
_atom_site_occupancy
_atom_site_symmetry_multiplicity
_atom_site_calc_flag
_atom_site_refinement_flags
_atom_site_disorder_assembly
_atom_site_disorder_group
Zn1 Zn 0.63701(2) 0.359625(16) -0.42426(2) 0.00810(7) Uani 1 1 d . . .
P1 P 0.77191(5) 0.21931(4) -0.18286(5) 0.00782(11) Uani 1 1 d . . .
P2 P 0.70219(6) 0.58141(4) -0.50345(5) 0.00923(11) Uani 1 1 d . . .
O1 O 0.66213(15) 0.30283(10) -0.24042(14) 0.0106(3) Uani 1 1 d . . .
O2 O 0.73505(17) 0.12103(10) -0.25732(15) 0.0141(3) Uani 1 1 d . . .
O3 O 0.77053(15) 0.21249(10) -0.02778(14) 0.0108(3) Uani 1 1 d . . .
O4 O 0.57383(16) 0.65388(10) -0.49214(16) 0.0144(3) Uani 1 1 d . . .
O5 O 0.71037(16) 0.49477(11) -0.40466(15) 0.0140(3) Uani 1 1 d . . .
O6 O 0.68580(18) 0.54640(11) -0.65700(15) 0.0162(3) Uani 1 1 d . . .
H15 H 0.7100 0.4878 -0.6596 0.024 Uiso 1 1 calc R . .
C1 C 0.8771(2) 0.64939(15) -0.4684(2) 0.0118(4) Uani 1 1 d . . .
H2 H 0.9602 0.6081 -0.4899 0.014 Uiso 1 1 calc R . .
H1 H 0.8711 0.7073 -0.5277 0.014 Uiso 1 1 calc R . .
C2 C 0.9121(2) 0.68283(18) -0.3180(2) 0.0169(4) Uani 1 1 d . . .
H4 H 0.9400 0.6251 -0.2606 0.020 Uiso 1 1 calc R . .
H3 H 0.8201 0.7108 -0.2908 0.020 Uiso 1 1 calc R . .
C3 C 0.9596(2) 0.25960(16) -0.2094(2) 0.0140(4) Uani 1 1 d . . .
H6 H 0.9537 0.2820 -0.3040 0.017 Uiso 1 1 calc R . .
H5 H 0.9876 0.3165 -0.1505 0.017 Uiso 1 1 calc R . .
C4 C 0.4251(3) 0.40417(16) -0.0201(2) 0.0196(5) Uani 1 1 d . . .
H9 H 0.4049 0.3392 0.0158 0.024 Uiso 1 1 calc R . .
H10 H 0.3711 0.4089 -0.1134 0.024 Uiso 1 1 calc R . .
C5 C 0.6327(3) 0.51642(16) -0.0683(2) 0.0192(5) Uani 1 1 d . . .
H11 H 0.5907 0.5265 -0.1655 0.023 Uiso 1 1 calc R . .
C6 C 0.7947(5) 0.5204(3) -0.0502(5) 0.0210(9) Uani 0.50 1 d P . .
H14 H 0.8267 0.5841 -0.0791 0.032 Uiso 0.50 1 calc PR . .
H13 H 0.8327 0.4694 -0.1045 0.032 Uiso 0.50 1 calc PR . .
H12 H 0.8344 0.5103 0.0452 0.032 Uiso 0.50 1 calc PR . .
N1 N 0.5918(2) 0.41535(14) -0.02208(19) 0.0187(4) Uani 1 1 d . . .
H7 H 0.6223 0.3696 -0.0790 0.022 Uiso 1 1 calc R . .
H8 H 0.6423 0.4040 0.0630 0.022 Uiso 1 1 calc R . .

loop_
_atom_site_aniso_label
_atom_site_aniso_U_11
_atom_site_aniso_U_22
_atom_site_aniso_U_33
_atom_site_aniso_U_23
_atom_site_aniso_U_13
_atom_site_aniso_U_12
Zn1 0.00912(12) 0.00829(12) 0.00684(12) 0.00037(8) 0.00100(8) 0.00014(8)
P1 0.0087(2) 0.0089(2) 0.0061(2) 0.00099(18) 0.00160(18) 0.00060(17)
P2 0.0095(2) 0.0082(2) 0.0093(3) -0.00070(19) -0.00068(18) -0.00087(17)
O1 0.0116(7) 0.0129(7) 0.0079(7) 0.0020(5) 0.0031(5) 0.0038(5)
O2 0.0236(8) 0.0105(7) 0.0079(7) 0.0002(5) 0.0017(6) 0.0000(6)
O3 0.0128(7) 0.0132(7) 0.0063(7) 0.0011(5) 0.0006(5) -0.0018(5)
O4 0.0092(7) 0.0136(7) 0.0189(8) -0.0043(6) -0.0031(6) 0.0002(5)
O5 0.0191(7) 0.0103(7) 0.0120(7) 0.0005(6) 0.0002(6) -0.0030(6)
O6 0.0266(8) 0.0112(7) 0.0094(7) -0.0013(6) -0.0021(6) 0.0026(6)
C1 0.0097(9) 0.0146(10) 0.0115(10) -0.0011(8) 0.0027(7) -0.0031(7)
C2 0.0114(10) 0.0269(12) 0.0127(10) -0.0046(9) 0.0030(8) -0.0068(8)
C3 0.0106(9) 0.0189(10) 0.0130(10) 0.0063(8) 0.0031(8) 0.0018(8)
C4 0.0327(12) 0.0133(10) 0.0119(11) 0.0001(8) 0.0002(9) 0.0044(9)
C5 0.0286(12) 0.0156(11) 0.0134(11) 0.0013(8) 0.0035(9) 0.0063(9)
C6 0.026(2) 0.021(2) 0.018(2) 0.0001(18) 0.0098(19) -0.0009(18)
N1 0.0316(11) 0.0136(9) 0.0104(9) -0.0012(7) 0.0015(8) 0.0112(8)

loop_
_atom_type_symbol
_atom_type_description
_atom_type_scat_dispersion_real
_atom_type_scat_dispersion_imag
_atom_type_scat_source
C C 0.0033 0.0016 'International Tables Vol C Tables 4.2.6.8 and 6.1.1.4'
H H 0.0000 0.0000 'International Tables Vol C Tables 4.2.6.8 and 6.1.1.4'
N N 0.0061 0.0033 'International Tables Vol C Tables 4.2.6.8 and 6.1.1.4'
O O 0.0106 0.0060 'International Tables Vol C Tables 4.2.6.8 and 6.1.1.4'
P P 0.1023 0.0942 'International Tables Vol C Tables 4.2.6.8 and 6.1.1.4'
Zn Zn 0.2839 1.4301 'International Tables Vol C Tables 4.2.6.8 and 6.1.1.4'

loop_
_geom_angle_atom_site_label_1
_geom_angle_atom_site_label_2
_geom_angle_atom_site_label_3
_geom_angle
_geom_angle_site_symmetry_1
_geom_angle_site_symmetry_3
O3 Zn1 O4 110.93(7) 4_565 3_664
O3 Zn1 O5 107.66(6) 4_565 .
O4 Zn1 O5 114.83(6) 3_664 .
O3 Zn1 O1 107.21(6) 4_565 .
O4 Zn1 O1 109.13(6) 3_664 .
O5 Zn1 O1 106.75(6) . .
O2 P1 O3 113.14(8) . .
O2 P1 O1 112.37(9) . .
O3 P1 O1 108.19(8) . .
O2 P1 C3 109.18(10) . .
O3 P1 C3 107.81(9) . .
O1 P1 C3 105.80(9) . .
O5 P2 O4 114.56(9) . .
O5 P2 O6 111.93(9) . .
O4 P2 O6 107.53(9) . .
O5 P2 C1 108.30(9) . .
O4 P2 C1 107.07(9) . .
O6 P2 C1 107.08(9) . .
P1 O1 Zn1 127.48(8) . .
P1 O3 Zn1 130.60(9) . 4_566
P2 O4 Zn1 126.59(9) . 3_664
P2 O5 Zn1 132.82(9) . .
C2 C1 P2 112.47(14) . .
C1 C2 C3 114.04(17) . 2_754
C2 C3 P1 116.55(15) 2_744 .
N1 C4 C5 110.89(19) . 3_665
C6 C5 N1 106.3(2) . .
C6 C5 C4 108.8(3) . 3_665
N1 C5 C4 110.58(18) . 3_665
C4 N1 C5 112.40(17) . .

loop_
_geom_bond_atom_site_label_1
_geom_bond_atom_site_label_2
_geom_bond_distance
_geom_bond_site_symmetry_2
Zn1 O3 1.9314(14) 4_565
Zn1 O4 1.9332(16) 3_664
Zn1 O5 1.9334(16) .
Zn1 O1 1.9422(15) .
P1 O2 1.5243(16) .
P1 O3 1.5267(15) .
P1 O1 1.5388(14) .
P1 C3 1.803(2) .
P2 O5 1.5124(16) .
P2 O4 1.5149(15) .
P2 O6 1.5654(16) .
P2 C1 1.789(2) .
O3 Zn1 1.9314(14) 4_566
O4 Zn1 1.9332(16) 3_664
C1 C2 1.530(3) .
C2 C3 1.530(3) 2_754
C3 C2 1.530(3) 2_744
C4 N1 1.487(3) .
C4 C5 1.514(3) 3_665
C5 C6 1.420(5) .
C5 N1 1.497(3) .
C5 C4 1.514(3) 3_665

loop_
_geom_hbond_atom_site_label_D
_geom_hbond_atom_site_label_H
_geom_hbond_atom_site_label_A
_geom_hbond_distance_DH
_geom_hbond_distance_HA
_geom_hbond_distance_DA
_geom_hbond_angle_DHA
_geom_hbond_site_symmetry_A
O6 H15 O2 0.82 1.78 2.525(2) 149.6 4_565
N1 H7 O1 0.90 1.90 2.770(2) 162.2 .
N1 H8 O2 0.90 1.86 2.761(3) 176.5 4_566
